data_2239267
loop_
_publ_author_name
'\,Celik, \"Omer'
'An\^gay, F\?irat'
'G\"undo\^gan, Mustafa'
'Ulusoy, Mahmut'

_publ_section_title
;
 1-(4-Fluorobenzyl)-2-(pyridin-2-yl)-1<i>H</i>-benzimidazole
;
_journal_coeditor_code BQ2393
_journal_issue 4
_journal_name_full 'Acta Crystallographica Section E'
_journal_page_first o485
_journal_paper_doi 10.1107/S1600536814005947
_journal_volume 70
_journal_year 2014
_chemical_formula_iupac 'C19 H14 F N3'
_chemical_formula_moiety 'C19 H14 F N3'
_chemical_formula_sum 'C19 H14 F N3'
_chemical_formula_weight 303.33
_chemical_name_systematic
;
1-(4-Fluorobenzyl)-2-(pyridin-2-yl)-1<i>H</i>-benzimidazole
;
_space_group_IT_number 14
_symmetry_cell_setting monoclinic
_symmetry_space_group_name_Hall '-P 2ybc'
_symmetry_space_group_name_H-M 'P 1 21/c 1'
_atom_sites_solution_hydrogens mixed
_atom_sites_solution_primary direct
_atom_sites_solution_secondary difmap
_audit_creation_method SHELXL97
_cell_angle_alpha 90
_cell_angle_beta 95.363(8)
_cell_angle_gamma 90
_cell_formula_units_Z 4
_cell_length_a 4.7363(5)
_cell_length_b 15.4102(17)
_cell_length_c 20.953(2)
_cell_measurement_reflns_used 0
_cell_measurement_temperature 296
_cell_measurement_theta_max 26.65
_cell_measurement_theta_min 2.36
_cell_volume 1522.6(3)
_computing_cell_refinement 'SAINT (Bruker, 2007)'
_computing_data_collection 'APEX2 (Bruker, 2007)'
_computing_data_reduction 'SAINT (Bruker, 2007)'
_computing_molecular_graphics 'ORTEP-3 for Windows (Farrugia, 2012)'
_computing_publication_material 'WinGX (Farrugia, 2012)'
_computing_structure_refinement 'SHELXL97 (Sheldrick, 2008)'
_computing_structure_solution 'SHELXS97 (Sheldrick, 2008)'
_diffrn_ambient_temperature 296
_diffrn_measured_fraction_theta_full 0.984
_diffrn_measured_fraction_theta_max 0.984
_diffrn_measurement_device_type 'Bruker APEXII CCD'
_diffrn_measurement_method '\f and \w scans'
_diffrn_radiation_monochromator graphite
_diffrn_radiation_source 'sealed tube'
_diffrn_radiation_type MoK\a
_diffrn_radiation_wavelength 0.71073
_diffrn_reflns_av_R_equivalents 0.0265
_diffrn_reflns_av_sigmaI/netI 0.0186
_diffrn_reflns_limit_h_max 5
_diffrn_reflns_limit_h_min -5
_diffrn_reflns_limit_k_max 18
_diffrn_reflns_limit_k_min -19
_diffrn_reflns_limit_l_max 22
_diffrn_reflns_limit_l_min -26
_diffrn_reflns_number 13325
_diffrn_reflns_reduction_process 'Lp corrections applied'
_diffrn_reflns_theta_full 26.65
_diffrn_reflns_theta_max 26.65
_diffrn_reflns_theta_min 2.36
_exptl_absorpt_coefficient_mu 0.089
_exptl_absorpt_correction_T_max 0.984
_exptl_absorpt_correction_T_min 0.984
_exptl_absorpt_correction_type multi-scan
_exptl_absorpt_process_details '(Blessing, 1995)'
_exptl_crystal_colour orange
_exptl_crystal_density_diffrn 1.323
_exptl_crystal_density_method 'not measured'
_exptl_crystal_description stick
_exptl_crystal_F_000 632
_exptl_crystal_size_max 0.2
_exptl_crystal_size_mid 0.2
_exptl_crystal_size_min 0.2
_refine_diff_density_max 0.140
_refine_diff_density_min -0.165
_refine_ls_extinction_method none
_refine_ls_goodness_of_fit_ref 0.926
_refine_ls_hydrogen_treatment constr
_refine_ls_matrix_type full
_refine_ls_number_parameters 208
_refine_ls_number_reflns 3133
_refine_ls_number_restraints 1
_refine_ls_restrained_S_all 0.926
_refine_ls_R_factor_all 0.0559
_refine_ls_R_factor_gt 0.0378
_refine_ls_shift/su_max 0.001
_refine_ls_shift/su_mean 0.000
_refine_ls_structure_factor_coef Fsqd
_refine_ls_weighting_details 'calc w=1/[\s^2^(Fo^2^)+(0.0502P)^2^+0.1779P] where P=(Fo^2^+2Fc^2^)/3'
_refine_ls_weighting_scheme calc
_refine_ls_wR_factor_gt 0.0925
_refine_ls_wR_factor_ref 0.1029
_reflns_number_gt 2355
_reflns_number_total 3133
_reflns_threshold_expression I>2sigma(I)
_cod_data_source_file bq2393sup1.cif
_cod_data_source_block I
_cod_original_sg_symbol_H-M 'P 21/c'
_cod_database_code 2239267
_cod_database_fobs_code 2239267

loop_
_symmetry_equiv_pos_as_xyz
'x, y, z'
'-x, y+1/2, -z+1/2'
'-x, -y, -z'
'x, -y-1/2, z-1/2'

loop_
_atom_site_type_symbol
_atom_site_label
_atom_site_fract_x
_atom_site_fract_y
_atom_site_fract_z
_atom_site_U_iso_or_equiv
_atom_site_adp_type
_atom_site_calc_flag
_atom_site_refinement_flags
_atom_site_occupancy
_atom_site_symmetry_multiplicity
N N1 0.3612(2) 0.95634(7) 0.32306(5) 0.0598(3) Uani d . 1 1
N N2 0.1288(2) 1.03423(7) 0.24400(6) 0.0669(3) Uani d . 1 1
C C14 0.3980(3) 0.81860(8) 0.38380(6) 0.0574(3) Uani d . 1 1
C C6 0.0419(3) 1.05982(8) 0.30241(7) 0.0629(3) Uani d . 1 1
C C5 0.1882(3) 1.01343(8) 0.35209(7) 0.0607(3) Uani d . 1 1
C C13 0.5514(3) 0.89547(9) 0.35911(7) 0.0661(4) Uani d . 1 1
H H13A 0.6512 0.9256 0.3951 0.079 Uiso calc R 1 1
H H13B 0.6915 0.8750 0.3317 0.079 Uiso calc R 1 1
C C7 0.3181(3) 0.97274(8) 0.25818(7) 0.0602(3) Uani d . 1 1
C C17 0.1266(4) 0.67652(9) 0.42898(8) 0.0785(4) Uani d . 1 1
F F -0.0115(3) 0.60689(7) 0.45190(6) 0.1195(4) Uani d . 1 1
C C1 -0.1590(3) 1.12201(9) 0.31618(9) 0.0762(4) Uani d . 1 1
H H1 -0.2638 1.1521 0.2836 0.091 Uiso calc R 1 1
C C4 0.1534(3) 1.02938(10) 0.41615(8) 0.0719(4) Uani d . 1 1
H H4 0.2555 0.9989 0.4490 0.086 Uiso calc R 1 1
C C15 0.2114(3) 0.76997(10) 0.34407(7) 0.0736(4) Uani d . 1 1
H H15 0.1766 0.7856 0.3012 0.088 Uiso calc R 1 1
N N3 0.5846(3) 0.85244(9) 0.22169(7) 0.0831(4) Uani d . 1 1
C C19 0.4444(3) 0.79317(11) 0.44710(7) 0.0770(4) Uani d . 1 1
H H19 0.5696 0.8248 0.4749 0.092 Uiso calc R 1 1
C C16 0.0746(4) 0.69844(11) 0.36643(8) 0.0856(5) Uani d . 1 1
H H16 -0.0506 0.6661 0.3391 0.103 Uiso calc R 1 1
C C8 0.4713(3) 0.93024(9) 0.20851(7) 0.0635(4) Uani d . 1 1
C C11 0.7609(4) 0.85310(15) 0.11857(10) 0.0983(6) Uani d . 1 1
H H11 0.8632 0.8251 0.0889 0.118 Uiso calc R 1 1
C C2 -0.1960(4) 1.13709(10) 0.37944(10) 0.0835(5) Uani d . 1 1
H H2 -0.3286 1.1781 0.3897 0.100 Uiso calc R 1 1
C C18 0.3089(4) 0.72168(11) 0.47001(8) 0.0865(5) Uani d . 1 1
H H18 0.3423 0.7050 0.5127 0.104 Uiso calc R 1 1
C C3 -0.0396(4) 1.09246(11) 0.42858(9) 0.0818(5) Uani d . 1 1
H H3 -0.0664 1.1056 0.4709 0.098 Uiso calc R 1 1
C C9 0.4926(4) 0.97168(11) 0.15093(8) 0.0861(5) Uani d . 1 1
H H9 0.4076 1.0254 0.1428 0.103 Uiso calc R 1 1
C C12 0.7260(4) 0.81593(13) 0.17637(10) 0.0989(6) Uani d . 1 1
H H12 0.8060 0.7615 0.1848 0.119 Uiso calc R 1 1
C C10 0.6421(5) 0.93216(14) 0.10555(9) 0.1017(6) Uani d . 1 1
H H10 0.6613 0.9593 0.0665 0.122 Uiso calc R 1 1

loop_
_atom_site_aniso_label
_atom_site_aniso_U_11
_atom_site_aniso_U_22
_atom_site_aniso_U_33
_atom_site_aniso_U_12
_atom_site_aniso_U_13
_atom_site_aniso_U_23
N1 0.0538(6) 0.0525(6) 0.0728(7) -0.0057(5) 0.0044(5) -0.0023(5)
N2 0.0652(7) 0.0542(6) 0.0812(8) -0.0007(6) 0.0058(6) 0.0017(5)
C14 0.0518(7) 0.0561(7) 0.0633(8) 0.0052(6) -0.0008(6) -0.0061(6)
C6 0.0578(7) 0.0471(7) 0.0847(9) -0.0100(6) 0.0115(7) -0.0031(6)
C5 0.0533(7) 0.0503(7) 0.0792(9) -0.0144(6) 0.0099(6) -0.0060(6)
C13 0.0524(7) 0.0691(9) 0.0748(9) -0.0043(6) -0.0048(6) -0.0033(7)
C7 0.0565(7) 0.0506(7) 0.0730(9) -0.0085(6) 0.0037(6) -0.0018(6)
C17 0.1041(12) 0.0522(8) 0.0826(10) 0.0003(8) 0.0259(9) -0.0004(7)
F 0.1701(11) 0.0738(6) 0.1201(9) -0.0228(7) 0.0432(8) 0.0116(6)
C1 0.0679(9) 0.0543(8) 0.1076(12) -0.0041(7) 0.0143(8) -0.0013(8)
C4 0.0684(9) 0.0682(9) 0.0801(10) -0.0188(8) 0.0117(7) -0.0090(7)
C15 0.0845(10) 0.0723(9) 0.0620(8) -0.0157(8) -0.0036(7) -0.0007(7)
N3 0.0868(9) 0.0744(9) 0.0890(9) 0.0175(7) 0.0135(7) -0.0045(7)
C19 0.0821(10) 0.0777(10) 0.0679(9) 0.0005(8) -0.0102(7) -0.0059(7)
C16 0.1046(12) 0.0715(10) 0.0801(10) -0.0271(9) 0.0046(9) -0.0079(8)
C8 0.0572(8) 0.0603(8) 0.0726(9) -0.0070(6) 0.0036(6) -0.0066(7)
C11 0.0899(12) 0.1126(15) 0.0951(13) 0.0017(12) 0.0224(10) -0.0276(11)
C2 0.0741(10) 0.0606(9) 0.1198(14) -0.0072(8) 0.0304(10) -0.0160(9)
C18 0.1154(13) 0.0768(11) 0.0666(9) 0.0084(10) 0.0046(9) 0.0092(8)
C3 0.0811(11) 0.0713(10) 0.0966(12) -0.0190(9) 0.0276(9) -0.0210(9)
C9 0.1051(13) 0.0737(10) 0.0802(10) -0.0003(9) 0.0134(9) 0.0007(8)
C12 0.0997(13) 0.0955(13) 0.1023(13) 0.0277(11) 0.0142(11) -0.0161(11)
C10 0.1226(16) 0.1067(15) 0.0795(11) -0.0147(13) 0.0283(11) -0.0091(10)

loop_
_atom_type_symbol
_atom_type_description
_atom_type_scat_dispersion_real
_atom_type_scat_dispersion_imag
_atom_type_scat_source
C C 0.0033 0.0016 'International Tables Vol C Tables 4.2.6.8 and 6.1.1.4'
H H 0.0000 0.0000 'International Tables Vol C Tables 4.2.6.8 and 6.1.1.4'
F F 0.0171 0.0103 'International Tables Vol C Tables 4.2.6.8 and 6.1.1.4'
N N 0.0061 0.0033 'International Tables Vol C Tables 4.2.6.8 and 6.1.1.4'

loop_
_geom_angle_atom_site_label_1
_geom_angle_atom_site_label_2
_geom_angle_atom_site_label_3
_geom_angle
C7 N1 C5 106.14(11)
C7 N1 C13 130.90(12)
C5 N1 C13 122.93(12)
C7 N2 C6 104.92(12)
C15 C14 C19 117.49(13)
C15 C14 C13 121.54(12)
C19 C14 C13 120.95(12)
N2 C6 C5 110.25(12)
N2 C6 C1 129.90(14)
C5 C6 C1 119.85(14)
N1 C5 C4 131.82(14)
N1 C5 C6 105.78(12)
C4 C5 C6 122.37(14)
N1 C13 C14 112.85(10)
N1 C13 H13A 109.0
C14 C13 H13A 109.0
N1 C13 H13B 109.0
C14 C13 H13B 109.0
H13A C13 H13B 107.8
N2 C7 N1 112.87(12)
N2 C7 C8 121.89(13)
N1 C7 C8 125.19(13)
C18 C17 C16 122.33(15)
C18 C17 F 118.58(15)
C16 C17 F 119.09(16)
C2 C1 C6 117.76(16)
C2 C1 H1 121.1
C6 C1 H1 121.1
C3 C4 C5 116.67(16)
C3 C4 H4 121.7
C5 C4 H4 121.7
C14 C15 C16 121.56(14)
C14 C15 H15 119.2
C16 C15 H15 119.2
C8 N3 C12 116.78(15)
C14 C19 C18 121.46(14)
C14 C19 H19 119.3
C18 C19 H19 119.3
C17 C16 C15 118.58(15)
C17 C16 H16 120.7
C15 C16 H16 120.7
N3 C8 C9 122.55(15)
N3 C8 C7 117.91(13)
C9 C8 C7 119.54(14)
C10 C11 C12 118.21(18)
C10 C11 H11 120.9
C12 C11 H11 120.9
C1 C2 C3 121.54(15)
C1 C2 H2 119.2
C3 C2 H2 119.2
C17 C18 C19 118.58(15)
C17 C18 H18 120.7
C19 C18 H18 120.7
C4 C3 C2 121.72(16)
C4 C3 H3 119.1
C2 C3 H3 119.1
C8 C9 C10 118.93(17)
C8 C9 H9 120.5
C10 C9 H9 120.5
N3 C12 C11 124.37(18)
N3 C12 H12 117.8
C11 C12 H12 117.8
C11 C10 C9 119.15(18)
C11 C10 H10 120.4
C9 C10 H10 120.4

loop_
_geom_bond_atom_site_label_1
_geom_bond_atom_site_label_2
_geom_bond_distance
N1 C7 1.3790(17)
N1 C5 1.3815(17)
N1 C13 1.4612(17)
N2 C7 1.3192(17)
N2 C6 1.3845(18)
C14 C15 1.3778(18)
C14 C19 1.381(2)
C14 C13 1.5065(19)
C6 C5 1.393(2)
C6 C1 1.399(2)
C5 C4 1.389(2)
C13 H13A 0.9700
C13 H13B 0.9700
C7 C8 1.4765(19)
C17 C18 1.353(2)
C17 C16 1.354(2)
C17 F 1.3671(18)
C1 C2 1.373(2)
C1 H1 0.9300
C4 C3 1.376(2)
C4 H4 0.9300
C15 C16 1.382(2)
C15 H15 0.9300
N3 C8 1.3319(19)
N3 C12 1.336(2)
C19 C18 1.383(2)
C19 H19 0.9300
C16 H16 0.9300
C8 C9 1.377(2)
C11 C10 1.359(3)
C11 C12 1.364(3)
C11 H11 0.9300
C2 C3 1.392(2)
C2 H2 0.9300
C18 H18 0.9300
C3 H3 0.9300
C9 C10 1.379(2)
C9 H9 0.9300
C12 H12 0.9300
C10 H10 0.9300

loop_
_geom_hbond_atom_site_label_D
_geom_hbond_atom_site_label_H
_geom_hbond_atom_site_label_A
_geom_hbond_site_symmetry_A
_geom_hbond_distance_DH
_geom_hbond_distance_HA
_geom_hbond_distance_DA
_geom_hbond_angle_DHA
C13 H13A Cg 1_455 0.970 2.9345 3.486(2) 117.17

loop_
_geom_torsion_atom_site_label_1
_geom_torsion_atom_site_label_2
_geom_torsion_atom_site_label_3
_geom_torsion_atom_site_label_4
_geom_torsion
C7 N2 C6 C5 1.27(14)
C7 N2 C6 C1 -178.94(13)
C7 N1 C5 C4 -176.42(14)
C13 N1 C5 C4 1.7(2)
C7 N1 C5 C6 1.84(13)
C13 N1 C5 C6 179.92(11)
N2 C6 C5 N1 -1.96(14)
C1 C6 C5 N1 178.22(11)
N2 C6 C5 C4 176.50(12)
C1 C6 C5 C4 -3.32(19)
C7 N1 C13 C14 -106.39(15)
C5 N1 C13 C14 76.04(15)
C15 C14 C13 N1 50.84(18)
C19 C14 C13 N1 -130.59(14)
C6 N2 C7 N1 -0.06(15)
C6 N2 C7 C8 -177.69(11)
C5 N1 C7 N2 -1.16(14)
C13 N1 C7 N2 -179.03(12)
C5 N1 C7 C8 176.39(12)
C13 N1 C7 C8 -1.5(2)
N2 C6 C1 C2 -177.38(14)
C5 C6 C1 C2 2.40(19)
N1 C5 C4 C3 179.55(13)
C6 C5 C4 C3 1.5(2)
C19 C14 C15 C16 0.1(2)
C13 C14 C15 C16 178.76(15)
C15 C14 C19 C18 -0.1(2)
C13 C14 C19 C18 -178.73(14)
C18 C17 C16 C15 -0.5(3)
F C17 C16 C15 178.77(15)
C14 C15 C16 C17 0.2(3)
C12 N3 C8 C9 0.9(2)
C12 N3 C8 C7 -178.95(14)
N2 C7 C8 N3 -158.51(13)
N1 C7 C8 N3 24.2(2)
N2 C7 C8 C9 21.6(2)
N1 C7 C8 C9 -155.75(14)
C6 C1 C2 C3 0.1(2)
C16 C17 C18 C19 0.6(3)
F C17 C18 C19 -178.74(15)
C14 C19 C18 C17 -0.2(3)
C5 C4 C3 C2 1.1(2)
C1 C2 C3 C4 -1.9(2)
N3 C8 C9 C10 -1.4(3)
C7 C8 C9 C10 178.46(15)
C8 N3 C12 C11 0.1(3)
C10 C11 C12 N3 -0.7(3)
C12 C11 C10 C9 0.2(3)
